data_7131227
loop_
_publ_author_name
'Ling, Li'
'Song, Zeli'
'Shan, He'
'Wang, Chao'
'Li, Shouting'
'Wang, Yanjiao'
'Hu, Jianfeng'
'Chen, Qian'
'Zhang, Hao'
'Yang, Yong'

_publ_section_title
;
 Design and synthesis of a new family of planar and central chiral
 ferrocenyl phosphine ligands.
;
_journal_issue 19
_journal_name_full 'Chemical communications (Cambridge, England)'
_journal_page_first 2739
_journal_page_last 2742
_journal_paper_doi 10.1039/d2cc06492h
_journal_volume 59
_journal_year 2023
_chemical_formula_moiety 'C21 H21 Fe N O'
_chemical_formula_sum 'C21 H21 Fe N O'
_chemical_formula_weight 359.24
_space_group_crystal_system monoclinic
_space_group_IT_number 14
_space_group_name_Hall '-P 2ybc'
_space_group_name_H-M_alt 'P 1 21/c 1'
_atom_sites_solution_hydrogens mixed
_atom_sites_solution_primary iterative
_audit_creation_date 2021-12-31
_audit_creation_method
;
Olex2 1.2
(compiled 2018.05.29 svn.r3508 for OlexSys, GUI svn.r5506)
;
_audit_update_record
;
2022-03-22 deposited with the CCDC.	2023-01-26 downloaded from the CCDC.
;
_cell_angle_alpha 90
_cell_angle_beta 94.6580(10)
_cell_angle_gamma 90
_cell_formula_units_Z 4
_cell_length_a 9.7049(2)
_cell_length_b 7.6390(2)
_cell_length_c 22.9671(5)
_cell_measurement_reflns_used 9869
_cell_measurement_temperature 273(2)
_cell_measurement_theta_max 28.25
_cell_measurement_theta_min 2.81
_cell_volume 1697.06(7)
_computing_molecular_graphics 'Olex2 (Dolomanov et al., 2009)'
_computing_publication_material 'Olex2 (Dolomanov et al., 2009)'
_computing_structure_refinement 'ShelXL (Sheldrick, 2015)'
_computing_structure_solution 'olex2.solve (Bourhis et al., 2015)'
_diffrn_ambient_temperature 273.0
_diffrn_measured_fraction_theta_full 0.992
_diffrn_measured_fraction_theta_max 0.994
_diffrn_measurement_device_type 'Bruker APEX-II CCD'
_diffrn_measurement_method '\f and \w scans'
_diffrn_radiation_type MoK\a
_diffrn_radiation_wavelength 0.71073
_diffrn_reflns_av_R_equivalents 0.0207
_diffrn_reflns_av_unetI/netI 0.0111
_diffrn_reflns_Laue_measured_fraction_full 0.992
_diffrn_reflns_Laue_measured_fraction_max 0.994
_diffrn_reflns_limit_h_max 10
_diffrn_reflns_limit_h_min -12
_diffrn_reflns_limit_k_max 10
_diffrn_reflns_limit_k_min -10
_diffrn_reflns_limit_l_max 30
_diffrn_reflns_limit_l_min -30
_diffrn_reflns_number 39179
_diffrn_reflns_point_group_measured_fraction_full 0.992
_diffrn_reflns_point_group_measured_fraction_max 0.994
_diffrn_reflns_theta_full 25.242
_diffrn_reflns_theta_max 28.286
_diffrn_reflns_theta_min 2.811
_diffrn_standards_number 0
_exptl_absorpt_coefficient_mu 0.895
_exptl_absorpt_correction_T_max 0.7457
_exptl_absorpt_correction_T_min 0.6442
_exptl_absorpt_correction_type multi-scan
_exptl_absorpt_process_details
'SADABS-2016/2 (Bruker,2016/2) was used for absorption correction. wR2(int) was 0.0547 before and 0.0393 after correction. The Ratio of minimum to maximum transmission is 0.8639. The \l/2 correction factor is Not present.'
_exptl_crystal_density_diffrn 1.406
_exptl_crystal_description prism
_exptl_crystal_F_000 752
_refine_diff_density_max 0.298
_refine_diff_density_min -0.413
_refine_diff_density_rms 0.039
_refine_ls_extinction_method none
_refine_ls_goodness_of_fit_ref 1.083
_refine_ls_hydrogen_treatment mixed
_refine_ls_matrix_type full
_refine_ls_number_parameters 225
_refine_ls_number_reflns 4192
_refine_ls_number_restraints 0
_refine_ls_restrained_S_all 1.083
_refine_ls_R_factor_all 0.0384
_refine_ls_R_factor_gt 0.0352
_refine_ls_shift/su_max 0.001
_refine_ls_shift/su_mean 0.000
_refine_ls_structure_factor_coef Fsqd
_refine_ls_weighting_details 'w=1/[\s^2^(Fo^2^)+(0.0302P)^2^+0.8959P] where P=(Fo^2^+2Fc^2^)/3'
_refine_ls_weighting_scheme calc
_refine_ls_wR_factor_gt 0.0826
_refine_ls_wR_factor_ref 0.0845
_reflns_Friedel_coverage 0.000
_reflns_number_gt 3875
_reflns_number_total 4192
_reflns_threshold_expression 'I > 2\s(I)'
_cod_data_source_file d2cc06492h2.cif
_cod_data_source_block mo_211230a_0m_a
_cod_depositor_comments 'Adding full bibliography for 7131222--7131231.cif.'
_cod_database_code 7131227
_shelx_shelxl_version_number 2014/7
_shelx_space_group_comment
;
The symmetry employed for this shelxl refinement is uniquely defined
by the following loop, which should always be used as a source of
symmetry information in preference to the above space-group names.
They are only intended as comments.
;
_olex2_refinement_description
;
1. Fixed Uiso
 At 1.2 times of:
  All C(H) groups, All C(H,H) groups
2.a Secondary CH2 refined with riding coordinates:
 C21(H21A,H21B), C20(H20A,H20B), C19(H19A,H19B), C18(H18A,H18B)
2.b Aromatic/amide H refined with riding coordinates:
 C1(H1), C5(H5), C4(H4), C3(H3), C2(H2), C9(H9), C8(H8), C7(H7), C14(H14),
 C15(H15), C16(H16)
;
_olex2_submission_special_instructions 'No special instructions were received'

loop_
_space_group_symop_operation_xyz
'x, y, z'
'-x, y+1/2, -z+1/2'
'-x, -y, -z'
'x, -y-1/2, z-1/2'

loop_
_atom_site_label
_atom_site_type_symbol
_atom_site_fract_x
_atom_site_fract_y
_atom_site_fract_z
_atom_site_U_iso_or_equiv
_atom_site_adp_type
_atom_site_occupancy
_atom_site_site_symmetry_order
_atom_site_calc_flag
_atom_site_refinement_flags_posn
_atom_site_refinement_flags_adp
_atom_site_refinement_flags_occupancy
_atom_site_disorder_assembly
_atom_site_disorder_group
Fe1 Fe 0.17199(2) 0.51886(3) 0.34941(2) 0.03875(8) Uani 1 1 d . . . . .
C12 C 0.49679(16) 0.74061(19) 0.34682(7) 0.0345(3) Uani 1 1 d . . . . .
N1 N 0.67057(14) 0.88780(18) 0.41109(6) 0.0403(3) Uani 1 1 d . . . . .
O1 O 0.79314(19) 1.1625(2) 0.47918(7) 0.0778(5) Uani 1 1 d . . . . .
C1 C 0.2442(4) 0.4653(3) 0.43283(10) 0.0769(8) Uani 1 1 d . . . . .
H1 H 0.3056 0.5340 0.4561 0.092 Uiso 1 1 calc R . . . .
C5 C 0.2807(2) 0.3338(3) 0.39603(10) 0.0627(5) Uani 1 1 d . . . . .
H5 H 0.3705 0.2995 0.3901 0.075 Uiso 1 1 calc R . . . .
C4 C 0.1605(3) 0.2615(3) 0.36934(12) 0.0779(8) Uani 1 1 d . . . . .
H4 H 0.1546 0.1704 0.3424 0.094 Uiso 1 1 calc R . . . .
C3 C 0.0492(3) 0.3522(5) 0.39079(18) 0.1056(13) Uani 1 1 d . . . . .
H3 H -0.0441 0.3314 0.3808 0.127 Uiso 1 1 calc R . . . .
C2 C 0.1039(5) 0.4787(4) 0.42962(15) 0.1015(12) Uani 1 1 d . . . . .
H2 H 0.0534 0.5585 0.4499 0.122 Uiso 1 1 calc R . . . .
C10 C 0.30625(17) 0.6181(2) 0.29436(7) 0.0396(3) Uani 1 1 d . . . . .
C9 C 0.1923(2) 0.5369(3) 0.26210(8) 0.0508(4) Uani 1 1 d . . . . .
H9 H 0.1962 0.4436 0.2363 0.061 Uiso 1 1 calc R . . . .
C8 C 0.0716(2) 0.6257(3) 0.27697(9) 0.0548(5) Uani 1 1 d . . . . .
H8 H -0.0181 0.6004 0.2620 0.066 Uiso 1 1 calc R . . . .
C7 C 0.10893(18) 0.7597(2) 0.31847(9) 0.0482(4) Uani 1 1 d . . . . .
H7 H 0.0491 0.8361 0.3354 0.058 Uiso 1 1 calc R . . . .
C6 C 0.25540(17) 0.7540(2) 0.32904(7) 0.0394(3) Uani 1 1 d . . . . .
C13 C 0.37273(18) 0.8465(2) 0.36305(9) 0.0432(4) Uani 1 1 d . . . . .
C11 C 0.45679(17) 0.6076(2) 0.30665(7) 0.0366(3) Uani 1 1 d . . . . .
C14 C 0.5528(2) 0.4917(2) 0.28727(8) 0.0474(4) Uani 1 1 d . . . . .
H14 H 0.5260 0.4039 0.2607 0.057 Uiso 1 1 calc R . . . .
C15 C 0.6896(2) 0.5098(2) 0.30852(9) 0.0512(4) Uani 1 1 d . . . . .
H15 H 0.7555 0.4334 0.2958 0.061 Uiso 1 1 calc R . . . .
C16 C 0.73012(18) 0.6393(2) 0.34829(8) 0.0454(4) Uani 1 1 d . . . . .
H16 H 0.8227 0.6483 0.3620 0.055 Uiso 1 1 calc R . . . .
C17 C 0.63432(16) 0.7574(2) 0.36837(7) 0.0359(3) Uani 1 1 d . . . . .
C21 C 0.7968(2) 0.8597(3) 0.44890(8) 0.0549(5) Uani 1 1 d . . . . .
H21A H 0.8770 0.8778 0.4271 0.066 Uiso 1 1 calc R . . . .
H21B H 0.7993 0.7406 0.4636 0.066 Uiso 1 1 calc R . . . .
C20 C 0.7987(3) 0.9869(3) 0.49888(10) 0.0674(6) Uani 1 1 d . . . . .
H20A H 0.7204 0.9640 0.5214 0.081 Uiso 1 1 calc R . . . .
H20B H 0.8824 0.9696 0.5243 0.081 Uiso 1 1 calc R . . . .
C19 C 0.6729(3) 1.1911(3) 0.44145(10) 0.0714(7) Uani 1 1 d . . . . .
H19A H 0.6722 1.3110 0.4275 0.086 Uiso 1 1 calc R . . . .
H19B H 0.5918 1.1743 0.4629 0.086 Uiso 1 1 calc R . . . .
C18 C 0.6659(2) 1.0679(2) 0.38976(8) 0.0523(4) Uani 1 1 d . . . . .
H18A H 0.5810 1.0873 0.3653 0.063 Uiso 1 1 calc R . . . .
H18B H 0.7432 1.0894 0.3665 0.063 Uiso 1 1 calc R . . . .
H13A H 0.379(2) 0.972(3) 0.3504(9) 0.054(6) Uiso 1 1 d . . . . .
H13B H 0.367(2) 0.847(3) 0.4062(9) 0.052(5) Uiso 1 1 d . . . . .

loop_
_atom_site_aniso_label
_atom_site_aniso_U_11
_atom_site_aniso_U_22
_atom_site_aniso_U_33
_atom_site_aniso_U_23
_atom_site_aniso_U_13
_atom_site_aniso_U_12
Fe1 0.03837(13) 0.03407(13) 0.04384(14) 0.00233(9) 0.00355(9) 0.00045(9)
C12 0.0390(8) 0.0289(7) 0.0363(7) -0.0005(6) 0.0071(6) 0.0016(6)
N1 0.0429(7) 0.0386(7) 0.0391(7) -0.0022(6) 0.0010(6) -0.0041(6)
O1 0.0952(12) 0.0752(11) 0.0613(9) -0.0191(8) -0.0038(8) -0.0319(10)
C1 0.122(2) 0.0587(14) 0.0475(11) 0.0113(10) -0.0064(13) -0.0040(14)
C5 0.0567(12) 0.0593(12) 0.0717(13) 0.0194(11) 0.0021(10) 0.0126(10)
C4 0.108(2) 0.0369(10) 0.0845(17) 0.0104(11) -0.0184(15) -0.0093(12)
C3 0.0461(12) 0.104(2) 0.166(3) 0.090(2) 0.0070(16) -0.0075(14)
C2 0.139(3) 0.083(2) 0.093(2) 0.0449(17) 0.070(2) 0.043(2)
C10 0.0440(8) 0.0396(8) 0.0354(7) -0.0003(6) 0.0052(6) -0.0035(7)
C9 0.0556(11) 0.0568(11) 0.0393(9) -0.0042(8) -0.0007(8) -0.0103(9)
C8 0.0448(10) 0.0638(12) 0.0535(10) 0.0109(9) -0.0091(8) -0.0056(9)
C7 0.0406(9) 0.0442(9) 0.0594(11) 0.0116(8) 0.0018(8) 0.0066(7)
C6 0.0395(8) 0.0336(8) 0.0454(8) 0.0033(6) 0.0044(7) 0.0015(6)
C13 0.0407(8) 0.0335(8) 0.0558(10) -0.0093(7) 0.0070(7) 0.0023(7)
C11 0.0424(8) 0.0339(8) 0.0341(7) -0.0013(6) 0.0075(6) -0.0021(6)
C14 0.0550(10) 0.0415(9) 0.0475(9) -0.0131(7) 0.0151(8) -0.0010(8)
C15 0.0493(10) 0.0452(10) 0.0616(11) -0.0097(8) 0.0188(9) 0.0079(8)
C16 0.0371(8) 0.0458(9) 0.0542(10) -0.0010(8) 0.0084(7) 0.0023(7)
C17 0.0391(8) 0.0331(7) 0.0360(7) 0.0012(6) 0.0068(6) -0.0014(6)
C21 0.0486(10) 0.0676(13) 0.0471(10) -0.0026(9) -0.0043(8) -0.0018(9)
C20 0.0712(14) 0.0821(17) 0.0469(11) -0.0088(11) -0.0064(10) -0.0116(12)
C19 0.1075(19) 0.0446(11) 0.0615(13) -0.0124(10) 0.0029(13) -0.0132(12)
C18 0.0703(12) 0.0400(9) 0.0460(9) -0.0015(8) 0.0008(9) -0.0125(9)

loop_
_atom_type_symbol
_atom_type_description
_atom_type_scat_dispersion_real
_atom_type_scat_dispersion_imag
_atom_type_scat_source
C C 0.0033 0.0016 'International Tables Vol C Tables 4.2.6.8 and 6.1.1.4'
H H 0.0000 0.0000 'International Tables Vol C Tables 4.2.6.8 and 6.1.1.4'
N N 0.0061 0.0033 'International Tables Vol C Tables 4.2.6.8 and 6.1.1.4'
Fe Fe 0.3463 0.8444 'International Tables Vol C Tables 4.2.6.8 and 6.1.1.4'
O O 0.0106 0.0060 'International Tables Vol C Tables 4.2.6.8 and 6.1.1.4'

loop_
_geom_angle_atom_site_label_1
_geom_angle_atom_site_label_2
_geom_angle_atom_site_label_3
_geom_angle
_geom_angle_site_symmetry_1
_geom_angle_site_symmetry_3
_geom_angle_publ_flag
C1 Fe1 C3 66.57(13) . . ?
C1 Fe1 C2 39.21(14) . . ?
C1 Fe1 C10 118.22(11) . . ?
C1 Fe1 C9 152.98(12) . . ?
C1 Fe1 C8 164.09(11) . . ?
C1 Fe1 C7 125.44(9) . . ?
C1 Fe1 C6 106.34(9) . . ?
C5 Fe1 C1 39.81(10) . . ?
C5 Fe1 C4 40.18(10) . . ?
C5 Fe1 C3 67.32(10) . . ?
C5 Fe1 C2 66.90(11) . . ?
C5 Fe1 C10 104.89(8) . . ?
C5 Fe1 C9 118.79(9) . . ?
C5 Fe1 C8 155.76(10) . . ?
C5 Fe1 C7 160.35(9) . . ?
C5 Fe1 C6 122.55(8) . . ?
C4 Fe1 C1 67.14(10) . . ?
C4 Fe1 C3 40.55(13) . . ?
C4 Fe1 C2 67.66(13) . . ?
C4 Fe1 C10 123.54(10) . . ?
C4 Fe1 C9 107.46(10) . . ?
C4 Fe1 C8 122.97(10) . . ?
C4 Fe1 C7 158.56(10) . . ?
C4 Fe1 C6 159.62(10) . . ?
C3 Fe1 C10 162.52(14) . . ?
C3 Fe1 C9 127.64(14) . . ?
C3 Fe1 C7 123.72(10) . . ?
C3 Fe1 C6 156.60(14) . . ?
C2 Fe1 C3 40.04(14) . . ?
C2 Fe1 C10 153.16(15) . . ?
C2 Fe1 C9 165.65(15) . . ?
C2 Fe1 C7 109.91(10) . . ?
C2 Fe1 C6 120.38(13) . . ?
C10 Fe1 C9 40.92(7) . . ?
C10 Fe1 C7 68.78(7) . . ?
C10 Fe1 C6 40.81(6) . . ?
C9 Fe1 C7 69.36(8) . . ?
C9 Fe1 C6 69.05(7) . . ?
C8 Fe1 C3 111.99(10) . . ?
C8 Fe1 C2 129.38(13) . . ?
C8 Fe1 C10 68.28(7) . . ?
C8 Fe1 C9 40.87(8) . . ?
C8 Fe1 C7 40.92(8) . . ?
C8 Fe1 C6 68.35(7) . . ?
C6 Fe1 C7 40.75(7) . . ?
C11 C12 C13 111.29(14) . . ?
C17 C12 C13 128.26(14) . . ?
C17 C12 C11 120.39(14) . . ?
C17 N1 C21 117.15(14) . . ?
C17 N1 C18 115.43(13) . . ?
C21 N1 C18 109.88(15) . . ?
C19 O1 C20 110.56(17) . . ?
Fe1 C1 H1 125.9 . . ?
C5 C1 Fe1 69.75(13) . . ?
C5 C1 H1 125.4 . . ?
C2 C1 Fe1 70.50(16) . . ?
C2 C1 H1 125.4 . . ?
C2 C1 C5 109.1(3) . . ?
Fe1 C5 H5 125.1 . . ?
C1 C5 Fe1 70.45(13) . . ?
C1 C5 H5 125.9 . . ?
C1 C5 C4 108.2(2) . . ?
C4 C5 Fe1 70.11(12) . . ?
C4 C5 H5 125.9 . . ?
Fe1 C4 H4 125.3 . . ?
C5 C4 Fe1 69.72(13) . . ?
C5 C4 H4 126.5 . . ?
C5 C4 C3 106.9(3) . . ?
C3 C4 Fe1 70.03(14) . . ?
C3 C4 H4 126.5 . . ?
Fe1 C3 H3 126.1 . . ?
C4 C3 Fe1 69.42(14) . . ?
C4 C3 H3 126.2 . . ?
C2 C3 Fe1 69.92(15) . . ?
C2 C3 C4 107.7(2) . . ?
C2 C3 H3 126.2 . . ?
Fe1 C2 H2 125.3 . . ?
C1 C2 Fe1 70.29(15) . . ?
C1 C2 C3 108.1(3) . . ?
C1 C2 H2 126.0 . . ?
C3 C2 Fe1 70.04(17) . . ?
C3 C2 H2 126.0 . . ?
C9 C10 Fe1 69.58(10) . . ?
C9 C10 C11 142.74(16) . . ?
C6 C10 Fe1 69.79(9) . . ?
C6 C10 C9 108.65(16) . . ?
C6 C10 C11 108.54(14) . . ?
C11 C10 Fe1 122.54(11) . . ?
Fe1 C9 H9 126.1 . . ?
C10 C9 Fe1 69.50(10) . . ?
C10 C9 H9 126.6 . . ?
C8 C9 Fe1 69.35(11) . . ?
C8 C9 C10 106.75(17) . . ?
C8 C9 H9 126.6 . . ?
Fe1 C8 H8 126.4 . . ?
C9 C8 Fe1 69.77(11) . . ?
C9 C8 H8 125.2 . . ?
C9 C8 C7 109.51(16) . . ?
C7 C8 Fe1 70.21(10) . . ?
C7 C8 H8 125.2 . . ?
Fe1 C7 H7 126.7 . . ?
C8 C7 Fe1 68.87(11) . . ?
C8 C7 H7 126.6 . . ?
C6 C7 Fe1 69.32(9) . . ?
C6 C7 C8 106.75(16) . . ?
C6 C7 H7 126.6 . . ?
C10 C6 Fe1 69.39(9) . . ?
C10 C6 C7 108.34(15) . . ?
C10 C6 C13 110.58(14) . . ?
C7 C6 Fe1 69.93(10) . . ?
C7 C6 C13 141.05(16) . . ?
C13 C6 Fe1 126.33(12) . . ?
C12 C13 H13A 111.4(13) . . ?
C12 C13 H13B 110.7(12) . . ?
C6 C13 C12 101.76(13) . . ?
C6 C13 H13A 111.2(13) . . ?
C6 C13 H13B 114.6(12) . . ?
H13A C13 H13B 107.1(17) . . ?
C12 C11 C10 107.71(13) . . ?
C14 C11 C12 121.06(16) . . ?
C14 C11 C10 131.19(15) . . ?
C11 C14 H14 120.9 . . ?
C15 C14 C11 118.29(16) . . ?
C15 C14 H14 120.9 . . ?
C14 C15 H15 119.4 . . ?
C16 C15 C14 121.20(16) . . ?
C16 C15 H15 119.4 . . ?
C15 C16 H16 119.4 . . ?
C15 C16 C17 121.21(17) . . ?
C17 C16 H16 119.4 . . ?
C12 C17 N1 119.10(14) . . ?
C12 C17 C16 117.84(15) . . ?
C16 C17 N1 123.01(15) . . ?
N1 C21 H21A 110.0 . . ?
N1 C21 H21B 110.0 . . ?
N1 C21 C20 108.51(18) . . ?
H21A C21 H21B 108.4 . . ?
C20 C21 H21A 110.0 . . ?
C20 C21 H21B 110.0 . . ?
O1 C20 C21 111.76(18) . . ?
O1 C20 H20A 109.3 . . ?
O1 C20 H20B 109.3 . . ?
C21 C20 H20A 109.3 . . ?
C21 C20 H20B 109.3 . . ?
H20A C20 H20B 107.9 . . ?
O1 C19 H19A 109.3 . . ?
O1 C19 H19B 109.3 . . ?
O1 C19 C18 111.5(2) . . ?
H19A C19 H19B 108.0 . . ?
C18 C19 H19A 109.3 . . ?
C18 C19 H19B 109.3 . . ?
N1 C18 C19 108.97(16) . . ?
N1 C18 H18A 109.9 . . ?
N1 C18 H18B 109.9 . . ?
C19 C18 H18A 109.9 . . ?
C19 C18 H18B 109.9 . . ?
H18A C18 H18B 108.3 . . ?

loop_
_geom_bond_atom_site_label_1
_geom_bond_atom_site_label_2
_geom_bond_distance
_geom_bond_site_symmetry_2
_geom_bond_publ_flag
Fe1 C1 2.027(2) . ?
Fe1 C5 2.019(2) . ?
Fe1 C4 2.024(2) . ?
Fe1 C3 2.032(2) . ?
Fe1 C2 2.030(3) . ?
Fe1 C10 2.0345(16) . ?
Fe1 C9 2.0356(19) . ?
Fe1 C8 2.0300(19) . ?
Fe1 C7 2.0478(18) . ?
Fe1 C6 2.0398(16) . ?
C12 C13 1.522(2) . ?
C12 C11 1.406(2) . ?
C12 C17 1.391(2) . ?
N1 C17 1.422(2) . ?
N1 C21 1.459(2) . ?
N1 C18 1.460(2) . ?
O1 C20 1.415(3) . ?
O1 C19 1.413(3) . ?
C1 H1 0.9300 . ?
C1 C5 1.377(3) . ?
C1 C2 1.361(5) . ?
C5 H5 0.9300 . ?
C5 C4 1.388(3) . ?
C4 H4 0.9300 . ?
C4 C3 1.405(4) . ?
C3 H3 0.9300 . ?
C3 C2 1.391(5) . ?
C2 H2 0.9300 . ?
C10 C9 1.423(2) . ?
C10 C6 1.421(2) . ?
C10 C11 1.467(2) . ?
C9 H9 0.9300 . ?
C9 C8 1.420(3) . ?
C8 H8 0.9300 . ?
C8 C7 1.425(3) . ?
C7 H7 0.9300 . ?
C7 C6 1.423(2) . ?
C6 C13 1.504(2) . ?
C13 H13A 1.01(2) . ?
C13 H13B 1.00(2) . ?
C11 C14 1.385(2) . ?
C14 H14 0.9300 . ?
C14 C15 1.384(3) . ?
C15 H15 0.9300 . ?
C15 C16 1.382(3) . ?
C16 H16 0.9300 . ?
C16 C17 1.400(2) . ?
C21 H21A 0.9700 . ?
C21 H21B 0.9700 . ?
C21 C20 1.503(3) . ?
C20 H20A 0.9700 . ?
C20 H20B 0.9700 . ?
C19 H19A 0.9700 . ?
C19 H19B 0.9700 . ?
C19 C18 1.512(3) . ?
C18 H18A 0.9700 . ?
C18 H18B 0.9700 . ?

loop_
_geom_torsion_atom_site_label_1
_geom_torsion_atom_site_label_2
_geom_torsion_atom_site_label_3
_geom_torsion_atom_site_label_4
_geom_torsion
_geom_torsion_site_symmetry_1
_geom_torsion_site_symmetry_2
_geom_torsion_site_symmetry_3
_geom_torsion_site_symmetry_4
_geom_torsion_publ_flag
Fe1 C1 C5 C4 -60.23(16) . . . . ?
Fe1 C1 C2 C3 60.10(19) . . . . ?
Fe1 C5 C4 C3 -60.45(17) . . . . ?
Fe1 C4 C3 C2 -59.71(18) . . . . ?
Fe1 C3 C2 C1 -60.26(18) . . . . ?
Fe1 C10 C9 C8 59.62(13) . . . . ?
Fe1 C10 C6 C7 -59.27(12) . . . . ?
Fe1 C10 C6 C13 122.34(13) . . . . ?
Fe1 C10 C11 C12 -79.56(16) . . . . ?
Fe1 C10 C11 C14 98.0(2) . . . . ?
Fe1 C9 C8 C7 59.12(13) . . . . ?
Fe1 C8 C7 C6 59.23(12) . . . . ?
Fe1 C7 C6 C10 58.94(11) . . . . ?
Fe1 C7 C6 C13 -123.5(2) . . . . ?
Fe1 C6 C13 C12 75.62(17) . . . . ?
C12 C11 C14 C15 0.1(3) . . . . ?
N1 C21 C20 O1 -58.8(3) . . . . ?
O1 C19 C18 N1 57.5(2) . . . . ?
C1 C5 C4 Fe1 60.44(16) . . . . ?
C1 C5 C4 C3 0.0(3) . . . . ?
C5 C1 C2 Fe1 -59.23(17) . . . . ?
C5 C1 C2 C3 0.9(3) . . . . ?
C5 C4 C3 Fe1 60.25(17) . . . . ?
C5 C4 C3 C2 0.5(3) . . . . ?
C4 C3 C2 Fe1 59.39(18) . . . . ?
C4 C3 C2 C1 -0.9(3) . . . . ?
C2 C1 C5 Fe1 59.69(17) . . . . ?
C2 C1 C5 C4 -0.5(3) . . . . ?
C10 C9 C8 Fe1 -59.72(13) . . . . ?
C10 C9 C8 C7 -0.6(2) . . . . ?
C10 C6 C13 C12 -3.40(18) . . . . ?
C10 C11 C14 C15 -177.27(17) . . . . ?
C9 C10 C6 Fe1 58.90(12) . . . . ?
C9 C10 C6 C7 -0.38(19) . . . . ?
C9 C10 C6 C13 -178.77(15) . . . . ?
C9 C10 C11 C12 -178.5(2) . . . . ?
C9 C10 C11 C14 -0.9(4) . . . . ?
C9 C8 C7 Fe1 -58.85(14) . . . . ?
C9 C8 C7 C6 0.4(2) . . . . ?
C8 C7 C6 Fe1 -58.94(12) . . . . ?
C8 C7 C6 C10 0.00(19) . . . . ?
C8 C7 C6 C13 177.6(2) . . . . ?
C7 C6 C13 C12 179.0(2) . . . . ?
C6 C10 C9 Fe1 -59.03(12) . . . . ?
C6 C10 C9 C8 0.6(2) . . . . ?
C6 C10 C11 C12 -2.16(18) . . . . ?
C6 C10 C11 C14 175.45(18) . . . . ?
C13 C12 C11 C10 -0.05(18) . . . . ?
C13 C12 C11 C14 -177.95(16) . . . . ?
C13 C12 C17 N1 -0.1(2) . . . . ?
C13 C12 C17 C16 177.53(16) . . . . ?
C11 C12 C13 C6 2.06(18) . . . . ?
C11 C12 C17 N1 -176.98(14) . . . . ?
C11 C12 C17 C16 0.6(2) . . . . ?
C11 C10 C9 Fe1 117.3(2) . . . . ?
C11 C10 C9 C8 176.9(2) . . . . ?
C11 C10 C6 Fe1 -118.76(12) . . . . ?
C11 C10 C6 C7 -178.04(14) . . . . ?
C11 C10 C6 C13 3.58(19) . . . . ?
C11 C14 C15 C16 0.3(3) . . . . ?
C14 C15 C16 C17 -0.2(3) . . . . ?
C15 C16 C17 C12 -0.2(3) . . . . ?
C15 C16 C17 N1 177.27(16) . . . . ?
C17 C12 C13 C6 -175.08(15) . . . . ?
C17 C12 C11 C10 177.34(14) . . . . ?
C17 C12 C11 C14 -0.6(2) . . . . ?
C17 N1 C21 C20 -166.94(16) . . . . ?
C17 N1 C18 C19 166.57(17) . . . . ?
C21 N1 C17 C12 156.18(15) . . . . ?
C21 N1 C17 C16 -21.3(2) . . . . ?
C21 N1 C18 C19 -58.3(2) . . . . ?
C20 O1 C19 C18 -57.4(3) . . . . ?
C19 O1 C20 C21 58.3(3) . . . . ?
C18 N1 C17 C12 -72.0(2) . . . . ?
C18 N1 C17 C16 110.54(19) . . . . ?
C18 N1 C21 C20 58.7(2) . . . . ?
